data_2223791
loop_
_publ_author_name
'Wang, Qiang'
'Li, Suo-Ping'

_publ_section_title
;
 4-Hydroxymethyl-2-methoxyphenol
;
_journal_coeditor_code HB5154
_journal_issue 11
_journal_name_full 'Acta Crystallographica Section E'
_journal_page_first o2838
_journal_paper_doi 10.1107/S1600536809043025
_journal_volume 65
_journal_year 2009
_chemical_formula_iupac 'C8 H10 O3'
_chemical_formula_moiety 'C8 H10 O3'
_chemical_formula_sum 'C8 H10 O3'
_chemical_formula_weight 154.16
_chemical_name_systematic
;
4-Hydroxymethyl-2-methoxyphenol
;
_space_group_IT_number 14
_symmetry_cell_setting monoclinic
_symmetry_space_group_name_Hall '-P 2ybc'
_symmetry_space_group_name_H-M 'P 1 21/c 1'
_atom_sites_solution_hydrogens geom
_atom_sites_solution_primary direct
_atom_sites_solution_secondary difmap
_audit_creation_method SHELXL-97
_cell_angle_alpha 90.00
_cell_angle_beta 126.877(2)
_cell_angle_gamma 90.00
_cell_formula_units_Z 4
_cell_length_a 9.8476(6)
_cell_length_b 6.1721(4)
_cell_length_c 15.4915(7)
_cell_measurement_reflns_used 1768
_cell_measurement_temperature 293(2)
_cell_measurement_theta_max 27.60
_cell_measurement_theta_min 2.59
_cell_volume 753.19(8)
_computing_cell_refinement 'SAINT-Plus (Bruker, 2001)'
_computing_data_collection 'SMART (Bruker, 2001)'
_computing_data_reduction 'SAINT-Plus (Bruker, 2001)'
_computing_molecular_graphics 'PLATON (Spek, 2009)'
_computing_publication_material 'PLATON (Spek, 2009)'
_computing_structure_refinement 'SHELXL-97 (Sheldrick, 2008)'
_computing_structure_solution 'SHELXS-97 (Sheldrick, 2008)'
_diffrn_ambient_temperature 293(2)
_diffrn_measured_fraction_theta_full 0.995
_diffrn_measured_fraction_theta_max 0.995
_diffrn_measurement_device_type 'Bruker SMART CCD'
_diffrn_measurement_method \w
_diffrn_radiation_monochromator graphite
_diffrn_radiation_source 'fine-focus sealed tube'
_diffrn_radiation_type MoK\a
_diffrn_radiation_wavelength 0.71073
_diffrn_reflns_av_R_equivalents 0.0152
_diffrn_reflns_av_sigmaI/netI 0.0169
_diffrn_reflns_limit_h_max 8
_diffrn_reflns_limit_h_min -12
_diffrn_reflns_limit_k_max 7
_diffrn_reflns_limit_k_min -7
_diffrn_reflns_limit_l_max 19
_diffrn_reflns_limit_l_min -17
_diffrn_reflns_number 3996
_diffrn_reflns_theta_full 26.00
_diffrn_reflns_theta_max 26.00
_diffrn_reflns_theta_min 2.59
_exptl_absorpt_coefficient_mu 0.104
_exptl_absorpt_correction_T_max 0.993
_exptl_absorpt_correction_T_min 0.971
_exptl_absorpt_correction_type multi-scan
_exptl_absorpt_process_details '(SADABS; Bruker, 2001)'
_exptl_crystal_colour colorless
_exptl_crystal_density_diffrn 1.359
_exptl_crystal_density_method 'not measured'
_exptl_crystal_description plate
_exptl_crystal_F_000 328
_exptl_crystal_size_max 0.29
_exptl_crystal_size_mid 0.11
_exptl_crystal_size_min 0.07
_refine_diff_density_max 0.243
_refine_diff_density_min -0.188
_refine_ls_extinction_coef 0.043(6)
_refine_ls_extinction_expression Fc^*^=kFc[1+0.001xFc^2^\l^3^/sin(2\q)]^-1/4^
_refine_ls_extinction_method SHELXL
_refine_ls_goodness_of_fit_ref 1.049
_refine_ls_hydrogen_treatment constr
_refine_ls_matrix_type full
_refine_ls_number_parameters 102
_refine_ls_number_reflns 1475
_refine_ls_number_restraints 2
_refine_ls_restrained_S_all 1.051
_refine_ls_R_factor_all 0.0440
_refine_ls_R_factor_gt 0.0374
_refine_ls_shift/su_max 0.000
_refine_ls_shift/su_mean 0.000
_refine_ls_structure_factor_coef Fsqd
_refine_ls_weighting_details 'calc w=1/[\s^2^(Fo^2^)+(0.0462P)^2^+0.2254P] where P=(Fo^2^+2Fc^2^)/3'
_refine_ls_weighting_scheme calc
_refine_ls_wR_factor_gt 0.0964
_refine_ls_wR_factor_ref 0.1023
_reflns_number_gt 1249
_reflns_number_total 1475
_reflns_threshold_expression I>2\s(I)
_cod_data_source_file hb5154.cif
_cod_data_source_block I
_cod_depositor_comments
;
The following automatic conversions were performed:
'_symmetry_cell_setting' value 'Monoclinic' changed to 'monoclinic'
according to '/home/saulius/struct/CIF-dictionaries/cif_core.dic'
dictionary named 'cif_core.dic' version 2.4.1 from
2010-06-29.

'_exptl_absorpt_correction_type' value 'Multi-scan' changed
to 'multi-scan' according to
'/home/saulius/struct/CIF-dictionaries/cif_core.dic' dictionary named
'cif_core.dic' version 2.4.1 from 2010-06-29.

Automatic conversion script
Id: cif_fix_enum 1527 2010-12-29 10:47:43Z saulius 

The following automatic conversions were performed:

'_symmetry_cell_setting' value 'Monoclinic' changed to 'monoclinic'
according to /home/saulius/struct/CIF-dictionaries/cif_core.dic
dictionary named 'cif_core.dic' version 2.4.1 from
2010-06-29.

'_exptl_absorpt_correction_type' value 'Multi-scan'
changed to 'multi-scan' according to
/home/saulius/struct/CIF-dictionaries/cif_core.dic dictionary named
'cif_core.dic' version 2.4.1 from 2010-06-29.

Automatic conversion script
Id: cif_fix_values 1715 2011-07-08 13:25:40Z adriana 
;
_cod_original_sg_symbol_H-M 'P 21/c'
_cod_database_code 2223791
_cod_database_fobs_code 2223791

loop_
_symmetry_equiv_pos_as_xyz
'x, y, z'
'-x, y+1/2, -z+1/2'
'-x, -y, -z'
'x, -y-1/2, z-1/2'

loop_
_atom_site_type_symbol
_atom_site_label
_atom_site_fract_x
_atom_site_fract_y
_atom_site_fract_z
_atom_site_U_iso_or_equiv
_atom_site_adp_type
_atom_site_calc_flag
_atom_site_refinement_flags
_atom_site_occupancy
_atom_site_disorder_assembly
_atom_site_disorder_group
O O1 0.16947(13) 0.60312(18) 0.16129(8) 0.0462(3) Uani d D 1 . .
H H1A 0.1727 0.4901 0.1347 0.069 Uiso d RD 1 . .
O O2 0.35690(14) 0.26017(19) 0.27618(8) 0.0501(3) Uani d . 1 . .
O O3 0.16416(15) 0.1981(2) 0.52945(9) 0.0621(4) Uani d D 1 . .
H H3B 0.0675 0.2067 0.4697 0.093 Uiso d RD 1 . .
C C1 0.19570(17) 0.5586(2) 0.25692(11) 0.0352(3) Uani d . 1 . .
C C2 0.12924(18) 0.6933(2) 0.29368(12) 0.0407(4) Uani d . 1 . .
H H2A 0.0704 0.8173 0.2550 0.049 Uiso calc R 1 . .
C C3 0.14955(19) 0.6447(2) 0.38857(12) 0.0416(4) Uani d . 1 . .
H H3A 0.1034 0.7361 0.4125 0.050 Uiso calc R 1 . .
C C4 0.23753(17) 0.4625(2) 0.44737(11) 0.0383(3) Uani d . 1 . .
C C5 0.31075(18) 0.3308(2) 0.41213(11) 0.0394(4) Uani d . 1 . .
H H5A 0.3734 0.2100 0.4524 0.047 Uiso calc R 1 . .
C C6 0.29122(17) 0.3781(2) 0.31805(11) 0.0360(3) Uani d . 1 . .
C C7 0.2509(2) 0.3978(3) 0.54583(12) 0.0467(4) Uani d . 1 . .
H H7A 0.3696 0.3823 0.6065 0.056 Uiso calc R 1 . .
H H7B 0.2026 0.5111 0.5632 0.056 Uiso calc R 1 . .
C C8 0.4600(2) 0.0789(3) 0.33595(13) 0.0491(4) Uani d . 1 . .
H H8A 0.4997 0.0128 0.2987 0.074 Uiso calc R 1 . .
H H8B 0.3948 -0.0242 0.3435 0.074 Uiso calc R 1 . .
H H8C 0.5554 0.1256 0.4061 0.074 Uiso calc R 1 . .

loop_
_atom_site_aniso_label
_atom_site_aniso_U_11
_atom_site_aniso_U_22
_atom_site_aniso_U_33
_atom_site_aniso_U_12
_atom_site_aniso_U_13
_atom_site_aniso_U_23
O1 0.0591(7) 0.0473(6) 0.0406(6) 0.0118(5) 0.0344(5) 0.0107(5)
O2 0.0624(7) 0.0559(7) 0.0461(6) 0.0249(5) 0.0400(6) 0.0144(5)
O3 0.0635(7) 0.0802(9) 0.0413(6) -0.0217(7) 0.0308(6) -0.0033(6)
C1 0.0360(7) 0.0382(7) 0.0338(7) -0.0010(6) 0.0223(6) 0.0021(6)
C2 0.0446(8) 0.0359(8) 0.0413(8) 0.0057(6) 0.0256(7) 0.0033(6)
C3 0.0467(8) 0.0412(8) 0.0434(8) 0.0016(6) 0.0304(7) -0.0052(6)
C4 0.0389(7) 0.0440(8) 0.0318(7) -0.0031(6) 0.0212(6) -0.0040(6)
C5 0.0399(7) 0.0428(8) 0.0339(7) 0.0070(6) 0.0212(6) 0.0056(6)
C6 0.0348(7) 0.0403(8) 0.0360(7) 0.0029(6) 0.0228(6) 0.0008(6)
C7 0.0542(9) 0.0532(10) 0.0374(8) -0.0009(7) 0.0300(7) -0.0031(7)
C8 0.0526(9) 0.0500(9) 0.0496(9) 0.0155(7) 0.0332(8) 0.0079(7)

loop_
_atom_type_symbol
_atom_type_description
_atom_type_scat_dispersion_real
_atom_type_scat_dispersion_imag
_atom_type_scat_source
C C 0.0033 0.0016 'International Tables Vol C Tables 4.2.6.8 and 6.1.1.4'
H H 0.0000 0.0000 'International Tables Vol C Tables 4.2.6.8 and 6.1.1.4'
O O 0.0106 0.0060 'International Tables Vol C Tables 4.2.6.8 and 6.1.1.4'

loop_
_geom_angle_atom_site_label_1
_geom_angle_atom_site_label_2
_geom_angle_atom_site_label_3
_geom_angle_site_symmetry_1
_geom_angle_site_symmetry_3
_geom_angle
_geom_angle_publ_flag
C1 O1 H1A . . 109.5 ?
C6 O2 C8 . . 117.84(11) ?
C7 O3 H3B . . 107.5 ?
O1 C1 C2 . . 119.92(12) ?
O1 C1 C6 . . 120.39(12) ?
C2 C1 C6 . . 119.68(12) ?
C1 C2 C3 . . 120.32(13) ?
C1 C2 H2A . . 119.8 ?
C3 C2 H2A . . 119.8 ?
C4 C3 C2 . . 120.58(13) ?
C4 C3 H3A . . 119.7 ?
C2 C3 H3A . . 119.7 ?
C3 C4 C5 . . 118.93(13) ?
C3 C4 C7 . . 121.65(13) ?
C5 C4 C7 . . 119.38(13) ?
C6 C5 C4 . . 120.78(13) ?
C6 C5 H5A . . 119.6 ?
C4 C5 H5A . . 119.6 ?
O2 C6 C5 . . 125.55(13) ?
O2 C6 C1 . . 114.85(12) ?
C5 C6 C1 . . 119.60(13) ?
O3 C7 C4 . . 111.63(12) ?
O3 C7 H7A . . 109.3 ?
C4 C7 H7A . . 109.3 ?
O3 C7 H7B . . 109.3 ?
C4 C7 H7B . . 109.3 ?
H7A C7 H7B . . 108.0 ?
O2 C8 H8A . . 109.5 ?
O2 C8 H8B . . 109.5 ?
H8A C8 H8B . . 109.5 ?
O2 C8 H8C . . 109.5 ?
H8A C8 H8C . . 109.5 ?
H8B C8 H8C . . 109.5 ?

loop_
_geom_bond_atom_site_label_1
_geom_bond_atom_site_label_2
_geom_bond_site_symmetry_2
_geom_bond_distance
_geom_bond_publ_flag
O1 C1 . 1.3702(16) ?
O1 H1A . 0.8200 ?
O2 C6 . 1.3683(16) ?
O2 C8 . 1.4181(18) ?
O3 C7 . 1.433(2) ?
O3 H3B . 0.8416 ?
C1 C2 . 1.375(2) ?
C1 C6 . 1.3977(19) ?
C2 C3 . 1.392(2) ?
C2 H2A . 0.9300 ?
C3 C4 . 1.378(2) ?
C3 H3A . 0.9300 ?
C4 C5 . 1.397(2) ?
C4 C7 . 1.5041(19) ?
C5 C6 . 1.3820(19) ?
C5 H5A . 0.9300 ?
C7 H7A . 0.9700 ?
C7 H7B . 0.9700 ?
C8 H8A . 0.9600 ?
C8 H8B . 0.9600 ?
C8 H8C . 0.9600 ?

loop_
_geom_hbond_atom_site_label_D
_geom_hbond_atom_site_label_H
_geom_hbond_atom_site_label_A
_geom_hbond_site_symmetry_A
_geom_hbond_distance_DH
_geom_hbond_distance_HA
_geom_hbond_distance_DA
_geom_hbond_angle_DHA
O1 H1A O2 . 0.82 2.31 2.6669(16) 107
O1 H1A O3 4_565 0.82 1.96 2.7390(16) 158
O3 H3B O1 2_545 0.84 2.07 2.8666(15) 158

loop_
_cod_related_entry_id
_cod_related_entry_database
_cod_related_entry_code
1 ChemSpider 56139
